data_1547139
loop_
_publ_author_name
'Su, Yuanting'
'Li, Yongxin'
'Ganguly, Rakesh'
'Kinjo, Rei'

_publ_section_title
;
 Crystalline Boron-linked Tetraaminoethylene Radical Cations
;
_journal_name_full 'Chem. Sci.'
_journal_paper_doi 10.1039/C7SC03528D
_journal_year 2017
_chemical_formula_sum 'C50 H54 B2 N4'
_chemical_formula_weight 732.59
_space_group_crystal_system monoclinic
_space_group_IT_number 15
_space_group_name_Hall '-C 2yc'
_space_group_name_H-M_alt 'C 1 2/c 1'
_symmetry_space_group_name_Hall '-C 2yc'
_symmetry_space_group_name_H-M 'C 1 2/c 1'
_atom_sites_solution_hydrogens geom
_audit_update_record
;
2017-05-08 deposited with the CCDC.
2017-09-12 downloaded from the CCDC.
;
_cell_angle_alpha 90
_cell_angle_beta 109.914(5)
_cell_angle_gamma 90
_cell_formula_units_Z 4
_cell_length_a 15.662(3)
_cell_length_b 17.724(3)
_cell_length_c 16.037(3)
_cell_measurement_reflns_used 2187
_cell_measurement_temperature 103.(2)
_cell_measurement_theta_max 25.0391
_cell_measurement_theta_min 2.6659
_cell_volume 4185.6(13)
_computing_cell_refinement 'SAINT V8.34A (Bruker AXS Inc., 2013)'
_computing_data_collection 'APEX3 (Bruker AXS Inc., 2015)'
_computing_data_reduction 'SAINT V8.34A (Bruker AXS Inc., 2013)'
_computing_molecular_graphics 'XP (Bruker AXS Inc., 2015)'
_computing_publication_material 'APEX3 (Bruker AXS Inc., 2015)'
_computing_structure_refinement 'SHELXL-2014/7 (Sheldrick, 2014)'
_computing_structure_solution 'XT, VERSION 2014/4'
_diffrn_ambient_temperature 103.(2)
_diffrn_detector_area_resol_mean 8.3333
_diffrn_measured_fraction_theta_full 0.997
_diffrn_measured_fraction_theta_max 0.997
_diffrn_measurement_device_type 'CCD area detector'
_diffrn_measurement_method 'phi and omega scans'
_diffrn_radiation_monochromator graphite
_diffrn_radiation_type MoK\a
_diffrn_radiation_wavelength 0.71073
_diffrn_reflns_av_R_equivalents 0.1729
_diffrn_reflns_av_unetI/netI 0.1719
_diffrn_reflns_limit_h_max 18
_diffrn_reflns_limit_h_min -18
_diffrn_reflns_limit_k_max 21
_diffrn_reflns_limit_k_min -21
_diffrn_reflns_limit_l_max 17
_diffrn_reflns_limit_l_min -19
_diffrn_reflns_number 17039
_diffrn_reflns_theta_full 25.01
_diffrn_reflns_theta_max 25.01
_diffrn_reflns_theta_min 1.80
_diffrn_source 'fine-focus sealed tube'
_diffrn_source_type 'Bruker KappaCCD'
_exptl_absorpt_coefficient_mu 0.067
_exptl_absorpt_correction_T_max 0.99
_exptl_absorpt_correction_T_min 0.85
_exptl_absorpt_correction_type multi-scan
_exptl_absorpt_process_details
;
SADABS-2014/5 - Bruker AXS area detector scaling and absorption correction
;
_exptl_crystal_colour yellow
_exptl_crystal_density_diffrn 1.163
_exptl_crystal_density_method 'not measured'
_exptl_crystal_description block
_exptl_crystal_F_000 1568
_exptl_crystal_size_max 0.220
_exptl_crystal_size_mid 0.120
_exptl_crystal_size_min 0.100
_refine_diff_density_max 0.323
_refine_diff_density_min -0.268
_refine_ls_extinction_method none
_refine_ls_goodness_of_fit_ref 1.006
_refine_ls_hydrogen_treatment constr
_refine_ls_matrix_type full
_refine_ls_number_parameters 260
_refine_ls_number_reflns 3677
_refine_ls_number_restraints 0
_refine_ls_restrained_S_all 1.006
_refine_ls_R_factor_all 0.1922
_refine_ls_R_factor_gt 0.0782
_refine_ls_shift/su_max 0.000
_refine_ls_shift/su_mean 0.000
_refine_ls_structure_factor_coef Fsqd
_refine_ls_weighting_details 'w=1/[\s^2^(Fo^2^)+(0.0616P)^2^] where P=(Fo^2^+2Fc^2^)/3'
_refine_ls_weighting_scheme calc
_refine_ls_wR_factor_gt 0.1357
_refine_ls_wR_factor_ref 0.1728
_reflns_number_gt 1746
_reflns_number_total 3677
_reflns_threshold_expression 'I > 2\s(I)'
_cod_data_source_file c7sc03528d2.cif
_cod_data_source_block I_CCDC1
_cod_depositor_comments
;
The following automatic conversions were performed:

'_exptl_absorpt_correction_type' value 'Multi-Scan' changed to
'multi-scan' according to
/home/data/users/saulius/crontab/automatic-downloads/rss-feeds/RSC/lib/dictionaries/cif_core.dic
dictionary named 'cif_core.dic' version 2.4.2 from 2011-04-26.

Automatic conversion script
Id: cif_fix_values 4973 2017-02-22 13:04:09Z antanas 
;
_cod_original_cell_volume 4185.6(12)
_cod_database_code 1547139

loop_
_space_group_symop_operation_xyz
'x, y, z'
'-x, y, -z+1/2'
'x+1/2, y+1/2, z'
'-x+1/2, y+1/2, -z+1/2'
'-x, -y, -z'
'x, -y, z-1/2'
'-x+1/2, -y+1/2, -z'
'x+1/2, -y+1/2, z-1/2'

loop_
_atom_site_type_symbol
_atom_site_label
_atom_site_fract_x
_atom_site_fract_y
_atom_site_fract_z
_atom_site_U_iso_or_equiv
_atom_site_adp_type
_atom_site_calc_flag
_atom_site_refinement_flags_adp
_atom_site_refinement_flags_occupancy
_atom_site_refinement_flags_posn
_atom_site_occupancy
B B1 0.1481(3) 0.9139(3) 0.8050(3) 0.0158(11) Uani d . . . 1
C C1 0.2534(3) 0.9141(2) 0.8419(2) 0.0144(9) Uani d . . . 1
C C2 0.3041(3) 0.8505(2) 0.8360(3) 0.0216(10) Uani d . . . 1
H H2 0.2728 0.8054 0.8115 0.026 Uiso calc U . R 1
C C3 0.3977(3) 0.8508(2) 0.8643(3) 0.0245(11) Uani d . . . 1
H H3 0.4295 0.8063 0.8593 0.029 Uiso calc U . R 1
C C4 0.4453(3) 0.9148(2) 0.8996(3) 0.0219(10) Uani d . . . 1
H H4 0.5097 0.9152 0.9182 0.026 Uiso calc U . R 1
C C5 0.3987(3) 0.9790(2) 0.9081(3) 0.0233(10) Uani d . . . 1
H H5 0.4312 1.0234 0.9334 0.028 Uiso calc U . R 1
C C6 0.3047(3) 0.9785(2) 0.8795(2) 0.0194(10) Uani d . . . 1
H H6 0.2737 1.0231 0.8856 0.023 Uiso calc U . R 1
C C7 0.1083(3) 0.7690(2) 0.8008(2) 0.0130(9) Uani d . . . 1
C C8 0.1203(3) 0.7423(2) 0.8863(2) 0.0149(10) Uani d . . . 1
C C9 0.1238(3) 0.7951(2) 0.9609(2) 0.0239(11) Uani d . . . 1
H H9A 0.1818 0.8221 0.9802 0.036 Uiso calc U . R 1
H H9B 0.1179 0.7661 1.0107 0.036 Uiso calc U . R 1
H H9C 0.0738 0.8315 0.9404 0.036 Uiso calc U . R 1
C C10 0.1315(3) 0.6647(2) 0.9022(3) 0.0187(10) Uani d . . . 1
H H10 0.1393 0.646 0.9599 0.022 Uiso calc U . R 1
C C11 0.1314(3) 0.6141(2) 0.8361(3) 0.0176(10) Uani d . . . 1
C C12 0.1381(3) 0.5297(2) 0.8518(3) 0.0301(12) Uani d . . . 1
H H12A 0.1697 0.5196 0.9149 0.045 Uiso calc U . R 1
H H12B 0.172 0.5068 0.8169 0.045 Uiso calc U . R 1
H H12C 0.077 0.5079 0.8337 0.045 Uiso calc U . R 1
C C13 0.1240(3) 0.6429(2) 0.7532(3) 0.0188(10) Uani d . . . 1
H H13 0.1266 0.6092 0.7081 0.023 Uiso calc U . R 1
C C14 0.1127(3) 0.7199(2) 0.7344(3) 0.0169(10) Uani d . . . 1
C C15 0.1083(3) 0.7484(2) 0.6437(3) 0.0248(11) Uani d . . . 1
H H15A 0.0593 0.7224 0.5977 0.037 Uiso calc U . R 1
H H15B 0.1663 0.7384 0.635 0.037 Uiso calc U . R 1
H H15C 0.0965 0.8028 0.6399 0.037 Uiso calc U . R 1
C C16 0 0.8757(3) 0.75 0.0178(14) Uani d T P S 1
C C17 0 0.9503(3) 0.75 0.0229(15) Uani d T P S 1
C C18 0.1069(3) 1.0566(2) 0.8106(2) 0.0129(9) Uani d . . . 1
C C19 0.1077(3) 1.0770(2) 0.8955(3) 0.0161(10) Uani d . . . 1
C C20 0.0970(3) 1.0180(2) 0.9591(3) 0.0259(11) Uani d . . . 1
H H20A 0.0436 0.9868 0.9292 0.039 Uiso calc U . R 1
H H20B 0.089 1.0429 1.0105 0.039 Uiso calc U . R 1
H H20C 0.1513 0.9861 0.9788 0.039 Uiso calc U . R 1
C C21 0.1217(3) 1.1526(2) 0.9209(3) 0.0206(10) Uani d . . . 1
H H21 0.1206 1.1672 0.9775 0.025 Uiso calc U . R 1
C C22 0.1371(3) 1.2067(2) 0.8656(3) 0.0212(10) Uani d . . . 1
C C23 0.1512(3) 1.2894(2) 0.8937(3) 0.0339(12) Uani d . . . 1
H H23A 0.0995 1.3192 0.8566 0.051 Uiso calc U . R 1
H H23B 0.2072 1.308 0.8864 0.051 Uiso calc U . R 1
H H23C 0.1559 1.294 0.956 0.051 Uiso calc U . R 1
C C24 0.1415(3) 1.1838(2) 0.7843(3) 0.0179(10) Uani d . . . 1
H H24 0.1556 1.2202 0.7474 0.021 Uiso calc U . R 1
C C25 0.1261(3) 1.1096(2) 0.7550(2) 0.0134(10) Uani d . . . 1
C C26 0.1312(3) 1.0880(2) 0.6656(3) 0.0249(11) Uani d . . . 1
H H26A 0.0709 1.0925 0.6203 0.037 Uiso calc U . R 1
H H26B 0.1525 1.0358 0.6677 0.037 Uiso calc U . R 1
H H26C 0.1736 1.1217 0.6508 0.037 Uiso calc U . R 1
N N1 0.0887(2) 0.84798(17) 0.78227(19) 0.0143(8) Uani d . . . 1
N N2 0.0881(2) 0.97940(17) 0.78314(19) 0.0159(8) Uani d . . . 1

loop_
_atom_site_aniso_label
_atom_site_aniso_U_11
_atom_site_aniso_U_22
_atom_site_aniso_U_33
_atom_site_aniso_U_12
_atom_site_aniso_U_13
_atom_site_aniso_U_23
B1 0.021(3) 0.017(3) 0.012(2) 0.001(2) 0.009(2) 0.002(2)
C1 0.015(2) 0.015(2) 0.014(2) -0.004(2) 0.0049(19) 0.0001(19)
C2 0.019(3) 0.019(2) 0.026(2) -0.003(2) 0.007(2) -0.006(2)
C3 0.016(3) 0.021(3) 0.041(3) 0.002(2) 0.014(2) -0.011(2)
C4 0.013(2) 0.028(3) 0.025(2) -0.004(2) 0.006(2) 0.000(2)
C5 0.023(3) 0.017(2) 0.027(2) -0.005(2) 0.006(2) 0.002(2)
C6 0.019(3) 0.019(2) 0.018(2) 0.006(2) 0.003(2) 0.000(2)
C7 0.009(2) 0.012(2) 0.017(2) 0.0018(18) 0.0041(19) 0.0021(19)
C8 0.010(2) 0.015(2) 0.019(2) 0.0020(18) 0.004(2) 0.0002(19)
C9 0.025(3) 0.025(3) 0.020(2) 0.004(2) 0.007(2) 0.000(2)
C10 0.018(3) 0.021(2) 0.018(2) 0.0059(19) 0.008(2) 0.006(2)
C11 0.013(2) 0.014(2) 0.027(3) 0.0030(18) 0.008(2) 0.003(2)
C12 0.033(3) 0.021(3) 0.040(3) 0.001(2) 0.016(2) 0.005(2)
C13 0.016(3) 0.015(2) 0.025(3) 0.0027(19) 0.007(2) -0.006(2)
C14 0.012(2) 0.021(3) 0.018(2) -0.0018(18) 0.006(2) 0.001(2)
C15 0.029(3) 0.020(2) 0.030(3) 0.001(2) 0.017(2) 0.001(2)
C16 0.020(4) 0.009(3) 0.021(3) 0 0.002(3) 0
C17 0.015(4) 0.018(4) 0.031(4) 0 0.001(3) 0
C18 0.009(2) 0.013(2) 0.016(2) -0.0015(17) 0.0027(19) -0.0025(19)
C19 0.009(2) 0.021(3) 0.019(2) -0.0021(18) 0.0055(19) 0.003(2)
C20 0.029(3) 0.032(3) 0.020(2) -0.002(2) 0.012(2) 0.007(2)
C21 0.025(3) 0.022(3) 0.019(2) 0.002(2) 0.012(2) -0.008(2)
C22 0.016(3) 0.020(3) 0.026(3) -0.0003(19) 0.005(2) -0.005(2)
C23 0.033(3) 0.023(3) 0.049(3) -0.004(2) 0.018(3) -0.007(2)
C24 0.013(3) 0.020(3) 0.021(2) 0.0024(19) 0.005(2) 0.008(2)
C25 0.010(2) 0.017(3) 0.011(2) 0.0010(17) 0.0020(19) 0.0034(18)
C26 0.027(3) 0.027(2) 0.024(2) 0.003(2) 0.013(2) 0.004(2)
N1 0.012(2) 0.0130(19) 0.0166(19) 0.0064(16) 0.0036(16) 0.0013(15)
N2 0.016(2) 0.0154(19) 0.0163(19) -0.0031(16) 0.0050(16) -0.0004(16)

loop_
_atom_type_symbol
_atom_type_description
_atom_type_scat_dispersion_real
_atom_type_scat_dispersion_imag
_atom_type_scat_source
C C 0.0033 0.0016 'International Tables Vol C Tables 4.2.6.8 and 6.1.1.4'
H H 0.0000 0.0000 'International Tables Vol C Tables 4.2.6.8 and 6.1.1.4'
B B 0.0013 0.0007 'International Tables Vol C Tables 4.2.6.8 and 6.1.1.4'
N N 0.0061 0.0033 'International Tables Vol C Tables 4.2.6.8 and 6.1.1.4'

loop_
_geom_angle_atom_site_label_1
_geom_angle_atom_site_label_2
_geom_angle_atom_site_label_3
_geom_angle_site_symmetry_1
_geom_angle_site_symmetry_3
_geom_angle
N1 B1 N2 . . 105.8(4)
N1 B1 C1 . . 127.1(4)
N2 B1 C1 . . 127.1(4)
C2 C1 C6 . . 115.4(4)
C2 C1 B1 . . 121.7(4)
C6 C1 B1 . . 122.9(4)
C3 C2 C1 . . 122.5(4)
C4 C3 C2 . . 120.4(4)
C3 C4 C5 . . 119.5(4)
C4 C5 C6 . . 120.0(4)
C5 C6 C1 . . 122.2(4)
C14 C7 C8 . . 120.8(3)
C14 C7 N1 . . 120.7(3)
C8 C7 N1 . . 118.5(3)
C10 C8 C7 . . 118.5(4)
C10 C8 C9 . . 119.9(3)
C7 C8 C9 . . 121.6(3)
C11 C10 C8 . . 121.9(4)
C10 C11 C13 . . 118.1(3)
C10 C11 C12 . . 121.9(4)
C13 C11 C12 . . 120.0(4)
C11 C13 C14 . . 121.9(4)
C7 C14 C13 . . 118.7(4)
C7 C14 C15 . . 121.7(3)
C13 C14 C15 . . 119.6(3)
C17 C16 N1 . . 110.6(2)
C17 C16 N1 . 2_556 110.6(2)
N1 C16 N1 . 2_556 138.8(5)
C16 C17 N2 . 2_556 111.6(3)
C16 C17 N2 . . 111.6(3)
N2 C17 N2 2_556 . 136.7(5)
C25 C18 C19 . . 120.9(3)
C25 C18 N2 . . 120.7(3)
C19 C18 N2 . . 118.4(3)
C21 C19 C18 . . 118.5(3)
C21 C19 C20 . . 120.7(3)
C18 C19 C20 . . 120.7(3)
C22 C21 C19 . . 121.6(3)
C21 C22 C24 . . 118.3(4)
C21 C22 C23 . . 121.1(4)
C24 C22 C23 . . 120.5(4)
C25 C24 C22 . . 122.3(4)
C24 C25 C18 . . 118.1(3)
C24 C25 C26 . . 120.1(3)
C18 C25 C26 . . 121.8(3)
C16 N1 C7 . . 122.2(3)
C16 N1 B1 . . 106.3(3)
C7 N1 B1 . . 130.7(3)
C17 N2 C18 . . 122.7(3)
C17 N2 B1 . . 105.7(3)
C18 N2 B1 . . 129.5(3)

loop_
_geom_bond_atom_site_label_1
_geom_bond_atom_site_label_2
_geom_bond_site_symmetry_2
_geom_bond_distance
B1 N1 . 1.460(5)
B1 N2 . 1.460(5)
B1 C1 . 1.551(6)
C1 C2 . 1.401(5)
C1 C6 . 1.407(5)
C2 C3 . 1.379(5)
C3 C4 . 1.370(5)
C4 C5 . 1.381(5)
C5 C6 . 1.386(5)
C7 C14 . 1.395(5)
C7 C8 . 1.401(5)
C7 N1 . 1.443(5)
C8 C10 . 1.399(5)
C8 C9 . 1.506(5)
C10 C11 . 1.387(5)
C11 C13 . 1.390(5)
C11 C12 . 1.516(5)
C13 C14 . 1.396(5)
C14 C15 . 1.519(5)
C16 C17 . 1.323(7)
C16 N1 . 1.396(3)
C16 N1 2_556 1.396(3)
C17 N2 2_556 1.397(4)
C17 N2 . 1.397(4)
C18 C25 . 1.397(5)
C18 C19 . 1.405(5)
C18 N2 . 1.437(5)
C19 C21 . 1.396(5)
C19 C20 . 1.508(5)
C21 C22 . 1.382(5)
C22 C24 . 1.391(5)
C22 C23 . 1.527(5)
C24 C25 . 1.389(5)
C25 C26 . 1.512(5)
